data_9011905
loop_
_publ_author_name
'Sokolova, E. V.'
'Egorov-Tismenko Y K'
'Voloshin, A. V.'
'Pakhomovsky, Y. A.'

_publ_section_title
;
 Crystal structure of the new Y-Al silicate kuliokite-(Y), Y4Al[SiO4]2(OH)2F5
;
_journal_name_full 'Soviet Physics Doklady'
_journal_page_first 601
_journal_page_last 603
_journal_volume 31
_journal_year 1986
_chemical_compound_source 'Kola Peninsula, Russia'
_chemical_formula_sum 'Al F5 H2 O10 Si2 Y4'
_chemical_name_mineral Kuliokite-(Y)
_space_group_IT_number 1
_symmetry_space_group_name_Hall 'P 1'
_symmetry_space_group_name_H-M 'P 1'
_cell_angle_alpha 102.79
_cell_angle_beta 97.94
_cell_angle_gamma 116.66
_cell_formula_units_Z 1
_cell_length_a 8.606
_cell_length_b 8.672
_cell_length_c 4.317
_cell_volume 270.162
_database_code_amcsd 0015613
_exptl_crystal_density_diffrn 4.277
_cod_original_formula_sum 'Y4 Al Si2 O10 F5 H2'
_cod_database_code 9011905

loop_
_space_group_symop_operation_xyz
x,y,z

loop_
_atom_site_aniso_label
_atom_site_aniso_U_11
_atom_site_aniso_U_22
_atom_site_aniso_U_33
_atom_site_aniso_U_12
_atom_site_aniso_U_13
_atom_site_aniso_U_23
Y1 0.01266 0.00507 0.01140 0.00507 0.00507 0.00633
Y2 0.01140 0.00760 0.01267 0.00633 0.00507 0.00887
Y3 0.01013 0.00633 0.01140 0.00633 0.00760 0.00760
Y4 0.01266 0.00886 0.01140 0.00633 0.00760 0.00760
Al 0.00380 0.00380 0.00127 -0.00127 0.00380 0.00507
Si1 0.00633 0.01393 0.02660 0.01520 0.01900 0.02533
Si2 0.00253 0.00127 0.00633 -0.00253 -0.00507 -0.00633
O2 0.00760 0.01267 0.00887 -0.00253 0.00000 0.01140
O4 0.00633 0.00886 0.01773 -0.01013 0.00253 0.00887
O5 0.01140 0.01140 0.02026 0.00380 0.00380 0.01266
O6 0.01393 0.01140 0.00887 0.00887 0.01900 0.01013
O7 0.01646 0.00633 0.01013 -0.01140 -0.00380 0.01646
O8 0.00760 0.00253 0.04053 0.00507 0.02280 0.00380
O9 0.00633 0.00380 0.00253 -0.01013 -0.01266 -0.01013
O10 0.01013 0.00886 0.00887 0.00760 0.01013 0.01520
O-H1 0.01266 0.00760 0.01520 -0.01266 -0.00380 0.00000
O-H3 0.01013 0.01140 0.01900 0.00633 0.01900 0.00253
F1 0.03166 0.00507 0.00633 0.00887 0.00253 -0.00633
F2 0.01393 0.00760 0.02153 0.01520 0.01140 0.01646
F3 0.00887 0.01900 0.01520 -0.00253 -0.00887 0.01266
F4 0.01646 0.01773 0.00760 0.01266 0.01647 0.01013
F5 0.01773 0.01520 0.05699 -0.01013 0.00507 0.03546

loop_
_atom_site_label
_atom_site_fract_x
_atom_site_fract_y
_atom_site_fract_z
_atom_site_U_iso_or_equiv
_atom_site_type_symbol
_atom_site_attached_hydrogens
Y1 0.29380 0.44890 0.31800 0.00773 Y 0
Y2 0.26140 0.80300 0.98570 0.00811 Y 0
Y3 0.74050 0.54240 0.72370 0.00570 Y 0
Y4 0.70980 0.15750 0.02660 0.00583 Y 0
Al 0.00000 0.00000 0.00000 0.00127 Al 0
Si1 0.69100 0.84200 0.35200 0.00380 Si 0
Si2 0.31100 0.15000 0.66000 0.00253 Si 0
O2 0.42100 0.06400 0.84300 0.00633 O 0
O4 0.56200 0.89800 0.16800 0.01267 O 0
O5 0.81400 0.00300 0.70500 0.00760 O 0
O6 0.18500 0.19000 0.89900 0.00633 O 0
O7 0.44000 0.34300 0.62300 0.00633 O 0
O8 0.82000 0.81800 0.12100 0.00633 O 0
O9 0.18200 0.00200 0.31500 0.00507 O 0
O10 0.58000 0.64400 0.43500 0.00507 O 0
O-H1 0.00200 0.80800 0.70400 0.00507 O 1
O-H3 0.00700 0.21300 0.29800 0.00633 O 1
F1 0.73200 0.43600 0.17000 0.00887 F 0
F2 0.26100 0.70400 0.46100 0.00760 F 0
F3 0.27700 0.53200 0.84800 0.01267 F 0
F4 0.71600 0.24900 0.57200 0.00887 F 0
F5 0.00100 0.55800 0.91000 0.02533 F 0

loop_
_cod_changelog_entry_id
_cod_changelog_entry_author
_cod_changelog_entry_date
_cod_changelog_entry_text
1
;cod-tools version 3.8.0
Id: cif_guess_AMCSD_atom_types 9574 2023-05-10 09:00:05Z saulius
;
2023-05-10T18:53:38+03:00
;Derived atom types and hydrogen counts
from atom names that follow the AMCSD naming convention
(Wat == water, O-H == hydroxyl).
;
2
;cod-tools version 3.10.1
Id: cif_fix_AMCSD_aniso_labels 10200 2024-08-01 14:09:44Z saulius
;
2024-08-02T12:21:44+03:00
;Changed the following '_atom_site_aniso_label' values:
'OH1' -> 'O-H1'
'OH3' -> 'O-H3'
;

loop_
_cod_related_entry_id
_cod_related_entry_database
_cod_related_entry_code
1 AMCSD 0015613
